data_4333943
loop_
_publ_author_name
'Jeongho Yeon'
'Mark D. Smith'
'Athena S. Sefat'
'Hans-Conrad zur Loye'

_publ_section_title
;
 Crystal Growth, Structural Characterization, and Magnetic Properties of
 New Uranium(IV) Containing Mixed Metal Oxalates: Na2U2M(C2O4)6(H2O)4 (M =
 Mn2+, Fe2+, Co2+, and Zn2+)
;
_journal_name_full 'Inorganic Chemistry'
_journal_page_first 2199
_journal_page_last 2207
_journal_paper_doi 10.1021/ic3026733
_journal_volume 52
_journal_year 2013
_chemical_formula_moiety 'C12 H8 Mn Na2 O28 U2'
_chemical_formula_sum 'C12 H8 Mn Na2 O28 U2'
_chemical_formula_weight 1177.16
_chemical_name_systematic
; 
 ? 
;
_space_group_IT_number 2
_symmetry_cell_setting triclinic
_symmetry_space_group_name_Hall '-P 1'
_symmetry_space_group_name_H-M 'P -1'
_atom_sites_solution_hydrogens geom
_atom_sites_solution_primary direct
_atom_sites_solution_secondary difmap
_audit_creation_method SHELXL-97
_cell_angle_alpha 75.2950(10)
_cell_angle_beta 85.2310(10)
_cell_angle_gamma 68.8200(10)
_cell_formula_units_Z 1
_cell_length_a 6.4556(5)
_cell_length_b 7.9032(6)
_cell_length_c 12.7572(9)
_cell_measurement_reflns_used 7543
_cell_measurement_temperature 295(2)
_cell_measurement_theta_max 30.085
_cell_measurement_theta_min 2.848
_cell_volume 587.00(8)
_computing_cell_refinement 'SAINT-Plus Version 6.45 (Bruker, 2001)'
_computing_data_collection 'SMART Version 5.625 (Bruker, 2001)'
_computing_data_reduction 'SAINT-Plus Version 6.45 (Bruker, 2001)'
_computing_molecular_graphics various
_computing_publication_material 'SHELXTL Version 6.14 (Bruker, 2000)'
_computing_structure_refinement 'SHELXL-97 (Sheldrick, 1997)'
_computing_structure_solution 'SHELXS-97 (Sheldrick, 1990)'
_diffrn_ambient_temperature 295(2)
_diffrn_measured_fraction_theta_full 0.992
_diffrn_measured_fraction_theta_max 0.992
_diffrn_measurement_device_type 'Bruker SMART APEX CCD diffractometer'
_diffrn_measurement_method 'omega scans'
_diffrn_radiation_monochromator graphite
_diffrn_radiation_source 'fine-focus sealed tube'
_diffrn_radiation_type MoK\a
_diffrn_radiation_wavelength 0.71073
_diffrn_reflns_av_R_equivalents 0.0600
_diffrn_reflns_av_sigmaI/netI 0.0526
_diffrn_reflns_limit_h_max 9
_diffrn_reflns_limit_h_min -9
_diffrn_reflns_limit_k_max 11
_diffrn_reflns_limit_k_min -10
_diffrn_reflns_limit_l_max 18
_diffrn_reflns_limit_l_min 0
_diffrn_reflns_number 3872
_diffrn_reflns_theta_full 30.11
_diffrn_reflns_theta_max 30.11
_diffrn_reflns_theta_min 1.65
_exptl_absorpt_coefficient_mu 14.464
_exptl_absorpt_correction_T_max 1.0000
_exptl_absorpt_correction_T_min 0.6713
_exptl_absorpt_correction_type multi-scan
_exptl_absorpt_process_details 'SADABS Version 2.05 (Bruker, 2001)'
_exptl_crystal_colour 'light green'
_exptl_crystal_density_diffrn 3.330
_exptl_crystal_description plate
_exptl_crystal_F_000 535
_exptl_crystal_size_max 0.08
_exptl_crystal_size_mid 0.05
_exptl_crystal_size_min 0.04
_refine_diff_density_max 2.177
_refine_diff_density_min -1.391
_refine_diff_density_rms 0.246
_refine_ls_extinction_method none
_refine_ls_goodness_of_fit_ref 1.020
_refine_ls_hydrogen_treatment mixed
_refine_ls_matrix_type full
_refine_ls_number_parameters 219
_refine_ls_number_reflns 3872
_refine_ls_number_restraints 5
_refine_ls_restrained_S_all 1.019
_refine_ls_R_factor_all 0.0345
_refine_ls_R_factor_gt 0.0318
_refine_ls_shift/su_max 0.000
_refine_ls_shift/su_mean 0.000
_refine_ls_structure_factor_coef Fsqd
_refine_ls_weighting_details 'calc w=1/[\s^2^(Fo^2^)+(0.0300P)^2^+0.0000P] where P=(Fo^2^+2Fc^2^)/3'
_refine_ls_weighting_scheme calc
_refine_ls_wR_factor_gt 0.0647
_refine_ls_wR_factor_ref 0.0657
_reflns_number_gt 3434
_reflns_number_total 3455
_reflns_threshold_expression >2sigma(I)
_cod_data_source_file ic3026733_si_002_1.cif
_cod_data_source_block Na2U2Mn(C2O4)6(H2O)4
_cod_database_code 4333943

loop_
_symmetry_equiv_pos_as_xyz
'x, y, z'
'-x, -y, -z'

loop_
_atom_site_label
_atom_site_type_symbol
_atom_site_fract_x
_atom_site_fract_y
_atom_site_fract_z
_atom_site_U_iso_or_equiv
_atom_site_adp_type
_atom_site_occupancy
_atom_site_symmetry_multiplicity
_atom_site_calc_flag
_atom_site_refinement_flags
U1 U 0.23506(3) 0.65935(3) 0.195769(17) 0.01124(6) Uani 1 1 d .
Mn1 Mn 0.5000 0.0000 0.5000 0.0215(3) Uani 1 2 d S
Na1 Na 0.2601(4) 0.1582(4) 0.2125(2) 0.0273(6) Uani 1 1 d .
C1 C -0.3090(9) 0.7458(8) 0.2247(5) 0.0159(11) Uani 1 1 d .
C2 C -0.2180(9) 0.5400(8) 0.2196(5) 0.0141(11) Uani 1 1 d .
C3 C 0.1956(9) 0.6163(8) 0.4579(5) 0.0160(11) Uani 1 1 d .
C4 C 0.2994(9) 0.4139(8) 0.4433(5) 0.0169(12) Uani 1 1 d .
C5 C 0.4747(9) 0.4089(8) 0.0217(5) 0.0116(10) Uani 1 1 d .
C6 C 0.0264(9) 1.0669(8) 0.0267(5) 0.0143(11) Uani 1 1 d .
O1 O -0.1654(6) 0.8185(6) 0.2290(4) 0.0191(9) Uani 1 1 d .
O2 O -0.0115(6) 0.4701(5) 0.2095(4) 0.0190(9) Uani 1 1 d .
O3 O -0.3570(6) 0.4628(6) 0.2255(4) 0.0203(9) Uani 1 1 d .
O4 O -0.5148(6) 0.8232(6) 0.2266(4) 0.0172(9) Uani 1 1 d .
O5 O 0.1699(7) 0.7396(6) 0.3672(4) 0.0194(9) Uani 1 1 d .
O6 O 0.3114(7) 0.4023(6) 0.3461(4) 0.0203(9) Uani 1 1 d .
O7 O 0.3626(7) 0.2811(6) 0.5234(4) 0.0222(9) Uani 1 1 d .
O8 O 0.1474(8) 0.6456(6) 0.5480(4) 0.0262(10) Uani 1 1 d .
O9 O 0.3646(6) 0.4003(5) 0.1070(3) 0.0159(8) Uani 1 1 d .
O10 O 0.5442(7) 0.2874(6) -0.0314(3) 0.0176(9) Uani 1 1 d .
O11 O 0.1124(6) 0.9984(5) 0.1196(3) 0.0158(8) Uani 1 1 d .
O12 O -0.0175(7) 1.2321(5) -0.0264(3) 0.0180(9) Uani 1 1 d .
O13 O 0.1997(7) 0.0557(6) 0.4023(4) 0.0219(9) Uani 1 1 d D
H13A H 0.080(7) 0.135(8) 0.413(7) 0.050(14) Uiso 1 1 d D
H13B H 0.177(12) -0.036(7) 0.394(7) 0.050(14) Uiso 1 1 d D
O14 O 0.3217(10) -0.0762(7) 0.6490(5) 0.0395(14) Uani 1 1 d D
H14A H 0.270(13) -0.010(9) 0.693(5) 0.050(14) Uiso 1 1 d D
H14B H 0.326(14) -0.184(5) 0.679(6) 0.050(14) Uiso 1 1 d D

loop_
_atom_site_aniso_label
_atom_site_aniso_U_11
_atom_site_aniso_U_22
_atom_site_aniso_U_33
_atom_site_aniso_U_23
_atom_site_aniso_U_13
_atom_site_aniso_U_12
U1 0.01102(9) 0.01191(9) 0.01111(9) -0.00347(8) 0.00212(7) -0.00439(7)
Mn1 0.0242(7) 0.0180(6) 0.0218(7) -0.0075(6) 0.0008(5) -0.0053(5)
Na1 0.0345(15) 0.0200(12) 0.0305(15) -0.0083(12) 0.0080(13) -0.0134(11)
C1 0.013(3) 0.022(3) 0.015(3) -0.007(2) 0.001(2) -0.007(2)
C2 0.013(2) 0.016(3) 0.013(3) -0.004(2) -0.001(2) -0.004(2)
C3 0.015(3) 0.021(3) 0.012(3) -0.005(2) 0.000(2) -0.006(2)
C4 0.012(2) 0.019(3) 0.019(3) -0.005(2) 0.003(2) -0.006(2)
C5 0.010(2) 0.016(3) 0.009(3) -0.003(2) 0.002(2) -0.007(2)
C6 0.010(2) 0.014(3) 0.018(3) -0.004(2) 0.002(2) -0.004(2)
O1 0.0131(19) 0.021(2) 0.027(3) -0.0103(19) 0.0039(17) -0.0088(17)
O2 0.0141(18) 0.017(2) 0.026(2) -0.0057(18) 0.0012(17) -0.0048(16)
O3 0.0136(19) 0.018(2) 0.031(3) -0.0034(19) -0.0030(17) -0.0089(17)
O4 0.0095(18) 0.020(2) 0.025(2) -0.0109(18) 0.0030(16) -0.0045(16)
O5 0.026(2) 0.014(2) 0.019(2) -0.0048(17) 0.0002(18) -0.0070(17)
O6 0.026(2) 0.016(2) 0.018(2) -0.0061(18) 0.0024(18) -0.0055(18)
O7 0.029(2) 0.016(2) 0.017(2) -0.0006(18) -0.0034(18) -0.0036(18)
O8 0.037(3) 0.024(2) 0.015(2) -0.0083(19) 0.0051(19) -0.006(2)
O9 0.0165(19) 0.018(2) 0.016(2) -0.0060(17) 0.0083(16) -0.0097(17)
O10 0.023(2) 0.018(2) 0.016(2) -0.0074(17) 0.0071(17) -0.0102(18)
O11 0.018(2) 0.0121(19) 0.014(2) 0.0014(16) -0.0042(16) -0.0038(16)
O12 0.022(2) 0.0126(19) 0.017(2) 0.0016(17) -0.0060(17) -0.0046(17)
O13 0.021(2) 0.017(2) 0.030(3) -0.010(2) 0.0027(19) -0.0067(18)
O14 0.056(4) 0.019(2) 0.041(3) -0.015(2) 0.025(3) -0.010(3)

loop_
_atom_type_symbol
_atom_type_description
_atom_type_scat_dispersion_real
_atom_type_scat_dispersion_imag
_atom_type_scat_source
C C 0.0033 0.0016 'International Tables Vol C Tables 4.2.6.8 and 6.1.1.4'
H H 0.0000 0.0000 'International Tables Vol C Tables 4.2.6.8 and 6.1.1.4'
O O 0.0106 0.0060 'International Tables Vol C Tables 4.2.6.8 and 6.1.1.4'
Na Na 0.0362 0.0249 'International Tables Vol C Tables 4.2.6.8 and 6.1.1.4'
Mn Mn 0.3368 0.7283 'International Tables Vol C Tables 4.2.6.8 and 6.1.1.4'
U U -9.6767 9.6646 'International Tables Vol C Tables 4.2.6.8 and 6.1.1.4'

loop_
_geom_angle_atom_site_label_1
_geom_angle_atom_site_label_2
_geom_angle_atom_site_label_3
_geom_angle
_geom_angle_site_symmetry_1
_geom_angle_site_symmetry_3
O6 U1 O5 65.53(14) . .
O6 U1 O9 78.98(14) . .
O5 U1 O9 144.49(14) . .
O6 U1 O11 150.26(15) . .
O5 U1 O11 84.74(14) . .
O9 U1 O11 130.74(13) . .
O6 U1 O12 136.27(14) . 2_575
O5 U1 O12 134.01(15) . 2_575
O9 U1 O12 73.84(14) . 2_575
O11 U1 O12 65.78(13) . 2_575
O6 U1 O10 129.93(14) . 2_665
O5 U1 O10 138.58(14) . 2_665
O9 U1 O10 65.83(13) . 2_665
O11 U1 O10 72.82(14) . 2_665
O12 U1 O10 66.56(13) 2_575 2_665
O6 U1 O1 98.83(15) . .
O5 U1 O1 67.15(14) . .
O9 U1 O1 122.18(13) . .
O11 U1 O1 67.85(13) . .
O12 U1 O1 69.23(14) 2_575 .
O10 U1 O1 129.60(14) 2_665 .
O6 U1 O4 103.07(14) . 1_655
O5 U1 O4 68.14(14) . 1_655
O9 U1 O4 122.02(13) . 1_655
O11 U1 O4 63.07(13) . 1_655
O12 U1 O4 120.31(13) 2_575 1_655
O10 U1 O4 70.69(14) 2_665 1_655
O1 U1 O4 114.77(13) . 1_655
O6 U1 O2 65.76(14) . .
O5 U1 O2 100.83(14) . .
O9 U1 O2 63.31(13) . .
O11 U1 O2 123.65(13) . .
O12 U1 O2 71.55(13) 2_575 .
O10 U1 O2 120.59(14) 2_665 .
O1 U1 O2 63.61(13) . .
O4 U1 O2 167.40(13) 1_655 .
O6 U1 O3 65.56(14) . 1_655
O5 U1 O3 97.21(15) . 1_655
O9 U1 O3 65.49(13) . 1_655
O11 U1 O3 121.22(13) . 1_655
O12 U1 O3 127.90(15) 2_575 1_655
O10 U1 O3 67.82(14) 2_665 1_655
O1 U1 O3 162.11(14) . 1_655
O4 U1 O3 63.65(13) 1_655 1_655
O2 U1 O3 113.65(12) . 1_655
O6 U1 Na1 50.89(11) . .
O5 U1 Na1 113.08(10) . .
O9 U1 Na1 34.96(10) . .
O11 U1 Na1 154.78(10) . .
O12 U1 Na1 89.17(10) 2_575 .
O10 U1 Na1 100.72(10) 2_665 .
O1 U1 Na1 101.62(10) . .
O4 U1 Na1 138.97(10) 1_655 .
O2 U1 Na1 38.39(10) . .
O3 U1 Na1 75.85(10) 1_655 .
O6 U1 Na1 122.29(11) . 1_565
O5 U1 Na1 61.87(10) . 1_565
O9 U1 Na1 147.38(10) . 1_565
O11 U1 Na1 32.59(10) . 1_565
O12 U1 Na1 98.19(10) 2_575 1_565
O10 U1 Na1 81.88(10) 2_665 1_565
O1 U1 Na1 81.61(10) . 1_565
O4 U1 Na1 35.39(10) 1_655 1_565
O2 U1 Na1 145.21(10) . 1_565
O3 U1 Na1 99.01(9) 1_655 1_565
Na1 U1 Na1 172.62(8) . 1_565
O7 Mn1 O7 180.0 2_656 .
O7 Mn1 O14 85.46(17) 2_656 2_656
O7 Mn1 O14 94.54(18) . 2_656
O7 Mn1 O14 94.54(17) 2_656 .
O7 Mn1 O14 85.46(18) . .
O14 Mn1 O14 180.000(1) 2_656 .
O7 Mn1 O13 90.03(16) 2_656 .
O7 Mn1 O13 89.97(16) . .
O14 Mn1 O13 90.6(2) 2_656 .
O14 Mn1 O13 89.4(2) . .
O7 Mn1 O13 89.97(16) 2_656 2_656
O7 Mn1 O13 90.03(16) . 2_656
O14 Mn1 O13 89.4(2) 2_656 2_656
O14 Mn1 O13 90.6(2) . 2_656
O13 Mn1 O13 180.0 . 2_656
O9 Na1 O11 117.08(17) . 1_545
O9 Na1 O13 134.55(18) . .
O11 Na1 O13 107.29(17) 1_545 .
O9 Na1 O2 66.08(15) . .
O11 Na1 O2 109.94(17) 1_545 .
O13 Na1 O2 90.69(17) . .
O9 Na1 O4 122.79(18) . 1_645
O11 Na1 O4 64.34(14) 1_545 1_645
O13 Na1 O4 84.37(17) . 1_645
O2 Na1 O4 170.65(17) . 1_645
O9 Na1 O6 68.54(14) . .
O11 Na1 O6 163.91(17) 1_545 .
O13 Na1 O6 66.06(14) . .
O2 Na1 O6 57.12(13) . .
O4 Na1 O6 126.93(16) 1_645 .
O9 Na1 U1 37.00(11) . .
O11 Na1 U1 139.09(13) 1_545 .
O13 Na1 U1 100.74(13) . .
O2 Na1 U1 39.73(10) . .
O4 Na1 U1 149.17(13) 1_645 .
O6 Na1 U1 37.45(9) . .
O9 Na1 U1 139.55(14) . 1_545
O11 Na1 U1 33.54(10) 1_545 1_545
O13 Na1 U1 84.47(12) . 1_545
O2 Na1 U1 135.85(13) . 1_545
O4 Na1 U1 35.84(9) 1_645 1_545
O6 Na1 U1 149.19(12) . 1_545
U1 Na1 U1 172.63(8) . 1_545
O9 Na1 H13B 153.3(9) . .
O11 Na1 H13B 89.2(9) 1_545 .
O13 Na1 H13B 18.8(8) . .
O2 Na1 H13B 102.1(14) . .
O4 Na1 H13B 71.2(13) 1_645 .
O6 Na1 H13B 84.9(8) . .
U1 Na1 H13B 119.0(9) . .
U1 Na1 H13B 65.9(8) 1_545 .
O4 C1 O1 126.7(6) . .
O4 C1 C2 117.3(5) . .
O1 C1 C2 116.0(5) . .
O3 C2 O2 127.8(5) . .
O3 C2 C1 116.3(5) . .
O2 C2 C1 115.8(5) . .
O8 C3 O5 126.9(6) . .
O8 C3 C4 120.7(5) . .
O5 C3 C4 112.5(5) . .
O7 C4 O6 125.8(6) . .
O7 C4 C3 120.0(6) . .
O6 C4 C3 114.2(5) . .
O10 C5 O9 126.6(5) . .
O10 C5 C5 117.6(6) . 2_665
O9 C5 C5 115.8(6) . 2_665
O12 C6 O11 126.1(5) . .
O12 C6 C6 117.4(7) . 2_575
O11 C6 C6 116.4(6) . 2_575
C1 O1 U1 122.0(4) . .
C2 O2 Na1 136.2(4) . .
C2 O2 U1 121.7(3) . .
Na1 O2 U1 101.88(15) . .
C2 O3 U1 119.8(4) . 1_455
C1 O4 Na1 129.2(4) . 1_465
C1 O4 U1 120.3(4) . 1_455
Na1 O4 U1 108.77(15) 1_465 1_455
C3 O5 U1 122.7(4) . .
C4 O6 U1 124.4(4) . .
C4 O6 Na1 140.0(4) . .
U1 O6 Na1 91.66(14) . .
C4 O7 Mn1 118.9(4) . .
C5 O9 Na1 130.6(4) . .
C5 O9 U1 121.3(3) . .
Na1 O9 U1 108.03(17) . .
C5 O10 U1 119.4(3) . 2_665
C6 O11 Na1 124.1(3) . 1_565
C6 O11 U1 119.9(3) . .
Na1 O11 U1 113.87(16) 1_565 .
C6 O12 U1 119.1(4) . 2_575
Mn1 O13 Na1 111.14(19) . .
Mn1 O13 H13A 120(6) . .
Na1 O13 H13A 103(6) . .
Mn1 O13 H13B 117(6) . .
Na1 O13 H13B 92(6) . .
H13A O13 H13B 109(6) . .
Mn1 O14 H14A 125(6) . .
Mn1 O14 H14B 125(6) . .
H14A O14 H14B 108(6) . .

loop_
_geom_bond_atom_site_label_1
_geom_bond_atom_site_label_2
_geom_bond_distance
_geom_bond_site_symmetry_2
U1 O6 2.346(4) .
U1 O5 2.392(4) .
U1 O9 2.441(4) .
U1 O11 2.455(4) .
U1 O12 2.463(4) 2_575
U1 O10 2.468(4) 2_665
U1 O1 2.487(4) .
U1 O4 2.513(4) 1_655
U1 O2 2.519(4) .
U1 O3 2.531(4) 1_655
Mn1 O7 2.163(4) 2_656
Mn1 O7 2.163(4) .
Mn1 O14 2.203(5) 2_656
Mn1 O14 2.204(5) .
Mn1 O13 2.239(4) .
Mn1 O13 2.239(4) 2_656
Na1 O9 2.324(5) .
Na1 O11 2.393(5) 1_545
Na1 O13 2.397(6) .
Na1 O2 2.448(5) .
Na1 O4 2.485(5) 1_645
Na1 O6 2.994(5) .
C1 O4 1.247(6) .
C1 O1 1.265(6) .
C1 C2 1.534(8) .
C2 O3 1.243(6) .
C2 O2 1.254(6) .
C3 O8 1.223(7) .
C3 O5 1.288(7) .
C3 C4 1.548(8) .
C4 O7 1.236(7) .
C4 O6 1.260(7) .
C5 O10 1.246(7) .
C5 O9 1.250(7) .
C5 C5 1.546(10) 2_665
C6 O12 1.248(7) .
C6 O11 1.254(7) .
C6 C6 1.537(11) 2_575
O3 U1 2.531(4) 1_455
O4 Na1 2.485(5) 1_465
O4 U1 2.513(4) 1_455
O10 U1 2.468(4) 2_665
O11 Na1 2.393(5) 1_565
O12 U1 2.463(4) 2_575
O13 H13A 0.83(2) .
O13 H13B 0.83(2) .
O14 H14A 0.83(2) .
O14 H14B 0.83(2) .

loop_
_geom_hbond_atom_site_label_D
_geom_hbond_atom_site_label_H
_geom_hbond_atom_site_label_A
_geom_hbond_distance_DH
_geom_hbond_distance_HA
_geom_hbond_distance_DA
_geom_hbond_angle_DHA
_geom_hbond_site_symmetry_A
O13 H13A O8 0.83(2) 1.97(3) 2.775(6) 163(8) 2_566
O14 H14A O1 0.83(2) 1.91(2) 2.731(6) 168(8) 2_566
O13 H13B O5 0.83(2) 1.90(2) 2.721(6) 171(8) 1_545
O14 H14B O3 0.83(2) 2.18(2) 3.004(6) 173(8) 2_556
O14 H14B O6 0.83(2) 2.41(8) 2.791(7) 109(6) 2_656
